data_7130896
loop_
_publ_author_name
'O'Hagan, David'
'Yu, Cihang'
'Cormanich, Rodrigo A.'
'Slawin, Alexandra'
'Cordes, David Bradford'
'Piscelli, Bruno A.'
'Al-Maharik, Nawaf'

_publ_section_title
;
 Unexpected triaxial preferences in some all-syn
 1,3,5-trifluorocyclohexanes
;
_journal_name_full 'Chemical Communications'
_journal_paper_doi 10.1039/D2CC05058G
_journal_year 2022
_chemical_formula_moiety 'C6 H9 F3'
_chemical_formula_sum 'C6 H9 F3'
_chemical_formula_weight 138.13
_space_group_crystal_system triclinic
_space_group_IT_number 2
_space_group_name_Hall '-P 1'
_space_group_name_H-M_alt 'P -1'
_atom_sites_solution_hydrogens geom
_atom_sites_solution_primary dual
_audit_creation_date 2022-08-17
_audit_creation_method
;
Olex2 1.5
(compiled 2022.04.07 svn.rca3783a0 for OlexSys, GUI svn.r6498)
;
_audit_update_record
;
2022-08-19 deposited with the CCDC.	2022-10-25 downloaded from the CCDC.
;
_cell_angle_alpha 89.429(5)
_cell_angle_beta 89.677(5)
_cell_angle_gamma 73.640(6)
_cell_formula_units_Z 2
_cell_length_a 4.7654(3)
_cell_length_b 6.2994(4)
_cell_length_c 10.5867(6)
_cell_measurement_reflns_used 1705
_cell_measurement_temperature 173
_cell_measurement_theta_max 67.5950
_cell_measurement_theta_min 4.2070
_cell_volume 304.92(3)
_computing_cell_refinement 'CrysAlisPro 1.171.40.14a (Rigaku OD, 2018)'
_computing_data_collection 'CrystalClear-SM Expert 2.1 b45 (Rigaku OD, 2015)'
_computing_data_reduction 'CrysAlisPro 1.171.40.14a (Rigaku OD, 2018)'
_computing_molecular_graphics 'Olex2 1.5 (Dolomanov et al., 2009)'
_computing_publication_material 'Olex2 1.5 (Dolomanov et al., 2009)'
_computing_structure_refinement 'SHELXL 2018/3 (Sheldrick, 2015)'
_computing_structure_solution 'SHELXT 2018/2 (Sheldrick, 2018)'
_diffrn_ambient_temperature 173
_diffrn_detector 'hybrid photon counting detector'
_diffrn_measured_fraction_theta_full 0.973
_diffrn_measured_fraction_theta_max 0.968
_diffrn_measurement_details
;
List of Runs (angles in degrees, time in seconds):

  # Type    Start    End  Width  t~exp~   \w     \q     \k     \f   Frames
#--------------------------------------------------------------------------
  1  \f      0.00 200.00   0.50    5.00   0.00 -30.00   0.00    --   400
  2  \w    -72.00   1.00   0.50    5.00    --  -30.00 -72.00 -90.00  146
  3  \w   -113.00 -71.00   0.50    5.00    --  -30.00 180.00 -45.00   84
  4  \f      0.00 200.00   0.50    5.00   0.00 -67.00   0.00    --   400
  5  \w    -85.00 -13.00   0.50    5.00    --  -67.00  72.00  90.00  144
  6  \w   -133.00 -93.00   0.50    5.00    --  -67.00 180.00   0.00   80
  7  \w    -85.00 -12.00   0.50    5.00    --  -67.00  72.00 -90.00  146
  8  \w   -126.00 -86.00   0.50    5.00    --  -67.00 180.00-180.00   80
  9  \f      0.00 200.00   0.50   10.00 -25.00-110.00   0.00    --   400
 10  \w   -128.00 -20.00   0.50   10.00    -- -110.00  72.00-135.00  216
 11  \w   -128.00 -20.00   0.50   10.00    -- -110.00  72.00  45.00  216
 12  \w   -115.00 -20.00   0.50   10.00    -- -110.00  72.00 -45.00  190
 13  \w   -113.00 -23.00   0.50   10.00    -- -110.00  72.00 135.00  180
 14  \w   -141.00 -46.00   0.50   10.00    -- -110.00 180.00 -90.00  190
 15  \w   -141.00 -46.00   0.50   10.00    -- -110.00 180.00-180.00  190
 16  \w   -141.00 -59.00   0.50   10.00    -- -110.00 180.00  90.00  164
 17  \w   -141.00 -55.00   0.50   10.00    -- -110.00 180.00   0.00  172
 18  \w   -141.00 -59.00   0.50   10.00    -- -110.00 180.00  45.00  164
 19  \w   -141.00 -78.00   0.50   10.00    -- -110.00 180.00 -45.00  126
 20  \w   -140.00 -77.00   0.50   10.00    -- -110.00 180.00-135.00  126
 21  \w   -140.00 -56.00   0.50   10.00    -- -110.00 180.00 135.00  168
;
_diffrn_measurement_device 'AFC12: Kappa 4 circle'
_diffrn_measurement_device_type 'Rigaku XtaLAB P100K'
_diffrn_measurement_method '\w and \f scans'
_diffrn_measurement_specimen_support Loop
_diffrn_orient_matrix_type 'CrysAlisPro convention (1999,Acta A55,543-557)'
_diffrn_orient_matrix_UB_11 -0.1545735000
_diffrn_orient_matrix_UB_12 -0.1336897000
_diffrn_orient_matrix_UB_13 -0.0818199000
_diffrn_orient_matrix_UB_21 -0.2890834000
_diffrn_orient_matrix_UB_22 0.1854827000
_diffrn_orient_matrix_UB_23 0.0120094000
_diffrn_orient_matrix_UB_31 0.0778343000
_diffrn_orient_matrix_UB_32 0.1126534000
_diffrn_orient_matrix_UB_33 -0.1197467000
_diffrn_radiation_monochromator 'Rigaku Osmic Confocal Optical System'
_diffrn_radiation_probe x-ray
_diffrn_radiation_type 'Cu K\a'
_diffrn_radiation_wavelength 1.54184
_diffrn_reflns_av_R_equivalents 0.0314
_diffrn_reflns_av_unetI/netI 0.0413
_diffrn_reflns_Laue_measured_fraction_full 0.973
_diffrn_reflns_Laue_measured_fraction_max 0.968
_diffrn_reflns_limit_h_max 5
_diffrn_reflns_limit_h_min -5
_diffrn_reflns_limit_k_max 7
_diffrn_reflns_limit_k_min -7
_diffrn_reflns_limit_l_max 9
_diffrn_reflns_limit_l_min -12
_diffrn_reflns_number 3136
_diffrn_reflns_point_group_measured_fraction_full 0.973
_diffrn_reflns_point_group_measured_fraction_max 0.968
_diffrn_reflns_theta_full 67.684
_diffrn_reflns_theta_max 68.171
_diffrn_reflns_theta_min 4.176
_diffrn_source 'Rotating Anode'
_diffrn_source_type 'Rigaku MM-007HF'
_exptl_absorpt_coefficient_mu 1.338
_exptl_absorpt_correction_T_max 1.00000
_exptl_absorpt_correction_T_min 0.78702
_exptl_absorpt_correction_type multi-scan
_exptl_absorpt_process_details
;
CrysAlisPro 1.171.40.14a (Rigaku Oxford Diffraction, 2018)
Empirical absorption correction using spherical harmonics,
 implemented in SCALE3 ABSPACK scaling algorithm.
;
_exptl_crystal_colour colourless
_exptl_crystal_colour_primary colourless
_exptl_crystal_density_diffrn 1.504
_exptl_crystal_description needle
_exptl_crystal_F_000 144
_exptl_crystal_recrystallization_method Sublimation
_exptl_crystal_size_max 0.66
_exptl_crystal_size_mid 0.02
_exptl_crystal_size_min 0.01
_refine_diff_density_max 0.332
_refine_diff_density_min -0.215
_refine_diff_density_rms 0.070
_refine_ls_extinction_method none
_refine_ls_goodness_of_fit_ref 1.092
_refine_ls_hydrogen_treatment constr
_refine_ls_matrix_type full
_refine_ls_number_parameters 82
_refine_ls_number_reflns 1079
_refine_ls_number_restraints 0
_refine_ls_restrained_S_all 1.092
_refine_ls_R_factor_all 0.0493
_refine_ls_R_factor_gt 0.0440
_refine_ls_shift/su_max 0.000
_refine_ls_shift/su_mean 0.000
_refine_ls_structure_factor_coef Fsqd
_refine_ls_weighting_details 'w=1/[\s^2^(Fo^2^)+(0.0791P)^2^+0.0534P] where P=(Fo^2^+2Fc^2^)/3'
_refine_ls_weighting_scheme calc
_refine_ls_wR_factor_gt 0.1178
_refine_ls_wR_factor_ref 0.1231
_reflns_Friedel_coverage 0.000
_reflns_number_gt 926
_reflns_number_total 1079
_reflns_threshold_expression 'I > 2\s(I)'
_cod_data_source_file d2cc05058g2.cif
_cod_data_source_block 5
_cod_depositor_comments
;
The following automatic conversions were performed:

data item '_diffrn_radiation_probe' value 'X-ray' was changed to
'x-ray' in accordance with the
/home/data/users/saulius/crontab/automatic-downloads/rss-feeds/RSC/lib/dictionaries/cif_core.dic
dictionary named 'cif_core.dic' version 2.4.2 last updated on
2011-04-26.

Automatic conversion script
Id: cif_fix_values 7556 2019-12-06 15:28:31Z antanas 
;
_cod_database_code 7130896
_shelx_shelxl_version_number 2018/3
_shelx_space_group_comment
;
The symmetry employed for this shelxl refinement is uniquely defined
by the following loop, which should always be used as a source of
symmetry information in preference to the above space-group names.
They are only intended as comments.
;
_shelx_estimated_absorpt_t_max 0.987
_shelx_estimated_absorpt_t_min 0.472
_olex2_refinement_description
;
1. Fixed Uiso
 At 1.2 times of:
  All C(H) groups, All C(H,H) groups
2.a Ternary CH refined with riding coordinates:
 C1(H1), C3(H3), C5(H5)
2.b Secondary CH2 refined with riding coordinates:
 C2(H2A,H2B), C4(H4A,H4B), C6(H6A,H6B)
;

loop_
_space_group_symop_operation_xyz
'x, y, z'
'-x, -y, -z'

loop_
_atom_site_label
_atom_site_type_symbol
_atom_site_fract_x
_atom_site_fract_y
_atom_site_fract_z
_atom_site_U_iso_or_equiv
_atom_site_adp_type
_atom_site_occupancy
_atom_site_site_symmetry_order
_atom_site_calc_flag
_atom_site_refinement_flags_posn
_atom_site_refinement_flags_adp
_atom_site_refinement_flags_occupancy
_atom_site_disorder_assembly
_atom_site_disorder_group
F1 F 0.6858(2) 0.04282(18) 0.14878(10) 0.0382(3) Uani 1 1 d . . . . .
F3 F 0.5131(2) 0.52351(17) 0.19160(10) 0.0386(4) Uani 1 1 d . . . . .
F5 F 0.6197(2) 0.21573(19) 0.40942(9) 0.0394(4) Uani 1 1 d . . . . .
C1 C 0.3801(4) 0.0747(3) 0.16233(16) 0.0305(4) Uani 1 1 d . . . . .
H1 H 0.323443 -0.037701 0.109923 0.037 Uiso 1 1 calc R U . . .
C2 C 0.2186(4) 0.3033(3) 0.11312(16) 0.0315(4) Uani 1 1 d . . . . .
H2A H 0.302583 0.326382 0.030102 0.038 Uiso 1 1 calc R U . . .
H2B H 0.011284 0.308840 0.099474 0.038 Uiso 1 1 calc R U . . .
C3 C 0.2298(4) 0.4917(3) 0.19928(16) 0.0319(4) Uani 1 1 d . . . . .
H3 H 0.083604 0.629683 0.168951 0.038 Uiso 1 1 calc R U . . .
C4 C 0.1629(4) 0.4519(3) 0.33599(16) 0.0326(4) Uani 1 1 d . . . . .
H4A H -0.050119 0.473128 0.344870 0.039 Uiso 1 1 calc R U . . .
H4B H 0.214183 0.564538 0.388563 0.039 Uiso 1 1 calc R U . . .
C5 C 0.3228(4) 0.2243(3) 0.38675(16) 0.0318(4) Uani 1 1 d . . . . .
H5 H 0.231058 0.201480 0.469064 0.038 Uiso 1 1 calc R U . . .
C6 C 0.3118(4) 0.0378(3) 0.29915(15) 0.0316(4) Uani 1 1 d . . . . .
H6A H 0.452810 -0.100308 0.329610 0.038 Uiso 1 1 calc R U . . .
H6B H 0.114049 0.016386 0.304074 0.038 Uiso 1 1 calc R U . . .

loop_
_atom_site_aniso_label
_atom_site_aniso_U_11
_atom_site_aniso_U_22
_atom_site_aniso_U_33
_atom_site_aniso_U_23
_atom_site_aniso_U_13
_atom_site_aniso_U_12
F1 0.0354(6) 0.0445(6) 0.0342(6) -0.0027(4) 0.0039(4) -0.0103(5)
F3 0.0406(7) 0.0413(6) 0.0393(6) 0.0014(5) 0.0037(5) -0.0203(5)
F5 0.0396(7) 0.0499(7) 0.0317(6) 0.0001(5) -0.0062(4) -0.0175(5)
C1 0.0351(9) 0.0327(9) 0.0261(9) -0.0025(7) 0.0011(7) -0.0134(7)
C2 0.0370(9) 0.0366(10) 0.0225(8) 0.0021(7) -0.0013(6) -0.0130(7)
C3 0.0330(9) 0.0323(9) 0.0314(10) 0.0024(7) 0.0016(7) -0.0110(7)
C4 0.0369(10) 0.0346(9) 0.0279(9) -0.0042(7) 0.0039(7) -0.0129(8)
C5 0.0357(9) 0.0393(10) 0.0235(8) -0.0003(7) 0.0023(6) -0.0157(7)
C6 0.0384(9) 0.0327(9) 0.0262(9) 0.0023(7) -0.0014(7) -0.0143(7)

loop_
_atom_type_symbol
_atom_type_description
_atom_type_scat_dispersion_real
_atom_type_scat_dispersion_imag
_atom_type_scat_source
C C 0.0181 0.0091 'International Tables Vol C Tables 4.2.6.8 and 6.1.1.4'
H H 0.0000 0.0000 'International Tables Vol C Tables 4.2.6.8 and 6.1.1.4'
F F 0.0727 0.0534 'International Tables Vol C Tables 4.2.6.8 and 6.1.1.4'

loop_
_geom_angle_atom_site_label_1
_geom_angle_atom_site_label_2
_geom_angle_atom_site_label_3
_geom_angle
_geom_angle_site_symmetry_1
_geom_angle_site_symmetry_3
_geom_angle_publ_flag
F1 C1 H1 108.4 . . ?
F1 C1 C2 109.15(13) . . ?
F1 C1 C6 109.10(14) . . ?
C2 C1 H1 108.4 . . ?
C6 C1 H1 108.4 . . ?
C6 C1 C2 113.19(15) . . ?
C1 C2 H2A 108.6 . . ?
C1 C2 H2B 108.6 . . ?
H2A C2 H2B 107.6 . . ?
C3 C2 C1 114.63(14) . . ?
C3 C2 H2A 108.6 . . ?
C3 C2 H2B 108.6 . . ?
F3 C3 C2 108.88(14) . . ?
F3 C3 H3 108.5 . . ?
F3 C3 C4 108.90(14) . . ?
C2 C3 H3 108.5 . . ?
C4 C3 C2 113.33(14) . . ?
C4 C3 H3 108.5 . . ?
C3 C4 H4A 108.6 . . ?
C3 C4 H4B 108.6 . . ?
C3 C4 C5 114.52(15) . . ?
H4A C4 H4B 107.6 . . ?
C5 C4 H4A 108.6 . . ?
C5 C4 H4B 108.6 . . ?
F5 C5 C4 109.03(13) . . ?
F5 C5 H5 108.3 . . ?
F5 C5 C6 109.23(15) . . ?
C4 C5 H5 108.3 . . ?
C4 C5 C6 113.53(15) . . ?
C6 C5 H5 108.3 . . ?
C1 C6 C5 114.60(14) . . ?
C1 C6 H6A 108.6 . . ?
C1 C6 H6B 108.6 . . ?
C5 C6 H6A 108.6 . . ?
C5 C6 H6B 108.6 . . ?
H6A C6 H6B 107.6 . . ?

loop_
_geom_bond_atom_site_label_1
_geom_bond_atom_site_label_2
_geom_bond_distance
_geom_bond_site_symmetry_2
_geom_bond_publ_flag
F1 C1 1.420(2) . ?
F3 C3 1.4216(19) . ?
F5 C5 1.422(2) . ?
C1 H1 1.0000 . ?
C1 C2 1.517(2) . ?
C1 C6 1.513(2) . ?
C2 H2A 0.9900 . ?
C2 H2B 0.9900 . ?
C2 C3 1.517(2) . ?
C3 H3 1.0000 . ?
C3 C4 1.514(2) . ?
C4 H4A 0.9900 . ?
C4 H4B 0.9900 . ?
C4 C5 1.516(2) . ?
C5 H5 1.0000 . ?
C5 C6 1.516(2) . ?
C6 H6A 0.9900 . ?
C6 H6B 0.9900 . ?

loop_
_geom_torsion_atom_site_label_1
_geom_torsion_atom_site_label_2
_geom_torsion_atom_site_label_3
_geom_torsion_atom_site_label_4
_geom_torsion
_geom_torsion_site_symmetry_1
_geom_torsion_site_symmetry_2
_geom_torsion_site_symmetry_3
_geom_torsion_site_symmetry_4
_geom_torsion_publ_flag
F1 C1 C2 C3 -74.63(18) . . . . ?
F1 C1 C6 C5 74.85(19) . . . . ?
F3 C3 C4 C5 -74.65(18) . . . . ?
F5 C5 C6 C1 -75.15(19) . . . . ?
C1 C2 C3 F3 74.33(17) . . . . ?
C1 C2 C3 C4 -47.0(2) . . . . ?
C2 C1 C6 C5 -46.9(2) . . . . ?
C2 C3 C4 C5 46.7(2) . . . . ?
C3 C4 C5 F5 75.42(18) . . . . ?
C3 C4 C5 C6 -46.6(2) . . . . ?
C4 C5 C6 C1 46.8(2) . . . . ?
C6 C1 C2 C3 47.1(2) . . . . ?
